data_4026089
loop_
_publ_author_name
'Roman A. Valiulin'
'Teresa M. Arisco'
'Andrei G. Kutateladze'

_publ_contact_author_address
;Department of Chemistry and Biochemistry
University of Denver
FW Olin Hall, 202
2190 E. Iliff Ave
Denver, CO 80208
;
_publ_contact_author_email akutatel.edu
_publ_contact_author_fax 303-871-2254
_publ_contact_author_name 'Andrei Kutateladze'
_publ_contact_author_phone 303-871-2995
_publ_section_title
;
 Double-Tandem [4\p+2\p].[2\p+2\p].[4\p+2\p].[2\p+2\p] Synthetic Sequence
 with Photoprotolytic Oxametathesis and Photoepoxidation in the Chromone
 Series
;
_journal_name_full 'Journal of Organic Chemistry'
_journal_page_first 1319
_journal_page_last 1332
_journal_paper_doi 10.1021/jo102221q
_journal_volume 76
_journal_year 2011
_chemical_formula_moiety 'C28 H24 O4'
_chemical_formula_sum 'C28 H24 O4'
_chemical_formula_weight 424.47
_chemical_name_common none
_chemical_name_systematic
;
1S(R), 2R(S), 5R(S), 14R(S), 15S(R), 16S(R), 17R(S), 26R(S)-
13,18-dioxatridecacyclo
[14.10.2.1^8,11^.1^20,23^.0^2,15^.0^5,9^.0^5,14^.0^7,12^
.0^10,14^.0^17,21^.0^17,26^.0^19.24^.0^22,26^]
triaconta-3,27-diene-6,25-dione
;
_space_group_IT_number 14
_symmetry_cell_setting monoclinic
_symmetry_space_group_name_Hall '-P 2ybc'
_symmetry_space_group_name_H-M 'P 1 21/c 1'
_atom_sites_solution_hydrogens geom
_atom_sites_solution_primary direct
_atom_sites_solution_secondary difmap
_audit_creation_method SHELXL-97
_cell_angle_alpha 90.00
_cell_angle_beta 105.6930(10)
_cell_angle_gamma 90.00
_cell_formula_units_Z 4
_cell_length_a 11.7534(3)
_cell_length_b 13.2715(3)
_cell_length_c 13.3406(3)
_cell_measurement_reflns_used 9871
_cell_measurement_temperature 296(2)
_cell_measurement_theta_max 28.31
_cell_measurement_theta_min 2.37
_cell_volume 2003.37(8)
_computing_cell_refinement 'Bruker SAINT'
_computing_data_collection 'Bruker APEX2'
_computing_data_reduction 'Bruker SAINT'
_computing_molecular_graphics 'Bruker SHELXTL'
_computing_publication_material 'Bruker SHELXTL'
_computing_structure_refinement 'SHELXL-97 (Sheldrick, 2008)'
_computing_structure_solution 'SHELXS-97 (Sheldrick, 2008)'
_diffrn_ambient_temperature 296(2)
_diffrn_detector_area_resol_mean 8.33
_diffrn_measured_fraction_theta_full 1.000
_diffrn_measured_fraction_theta_max 1.000
_diffrn_measurement_device_type 'Bruker D8 APEX II Diffractometer'
_diffrn_measurement_method '\f and \w scans'
_diffrn_radiation_monochromator graphite
_diffrn_radiation_source 'fine-focus sealed tube'
_diffrn_radiation_type MoK\a
_diffrn_radiation_wavelength 0.71073
_diffrn_reflns_av_R_equivalents 0.0309
_diffrn_reflns_av_sigmaI/netI 0.0142
_diffrn_reflns_limit_h_max 16
_diffrn_reflns_limit_h_min -16
_diffrn_reflns_limit_k_max 18
_diffrn_reflns_limit_k_min -18
_diffrn_reflns_limit_l_max 18
_diffrn_reflns_limit_l_min -18
_diffrn_reflns_number 92133
_diffrn_reflns_theta_full 30.03
_diffrn_reflns_theta_max 30.03
_diffrn_reflns_theta_min 1.80
_exptl_absorpt_coefficient_mu 0.093
_exptl_absorpt_correction_T_max 0.9876
_exptl_absorpt_correction_T_min 0.9205
_exptl_absorpt_correction_type multi-scan
_exptl_crystal_colour colourless
_exptl_crystal_density_diffrn 1.407
_exptl_crystal_description needle/rod
_exptl_crystal_F_000 896
_exptl_crystal_size_max 0.90
_exptl_crystal_size_mid 0.14
_exptl_crystal_size_min 0.13
_refine_diff_density_max 0.437
_refine_diff_density_min -0.216
_refine_diff_density_rms 0.048
_refine_ls_extinction_method none
_refine_ls_goodness_of_fit_ref 1.012
_refine_ls_matrix_type full
_refine_ls_number_parameters 289
_refine_ls_number_reflns 5860
_refine_ls_number_restraints 0
_refine_ls_restrained_S_all 1.012
_refine_ls_R_factor_all 0.0698
_refine_ls_R_factor_gt 0.0530
_refine_ls_shift/su_max 0.000
_refine_ls_shift/su_mean 0.000
_refine_ls_structure_factor_coef Fsqd
_refine_ls_weighting_details 'calc w=1/[\s^2^(Fo^2^)+(0.0896P)^2^+0.6183P] where P=(Fo^2^+2Fc^2^)/3'
_refine_ls_weighting_scheme calc
_refine_ls_wR_factor_gt 0.1477
_refine_ls_wR_factor_ref 0.1650
_reflns_number_gt 4492
_reflns_number_total 5860
_reflns_threshold_expression >2sigma(I)
_cod_data_source_file jo102221q_si_020.cif
_cod_data_source_block rav28586_0m
_cod_original_sg_symbol_H-M 'P 1 21/c 1 '
_cod_database_code 4026089

loop_
_symmetry_equiv_pos_as_xyz
'x, y, z'
'-x, y+1/2, -z+1/2'
'-x, -y, -z'
'x, -y-1/2, z-1/2'

loop_
_atom_site_label
_atom_site_type_symbol
_atom_site_fract_x
_atom_site_fract_y
_atom_site_fract_z
_atom_site_U_iso_or_equiv
_atom_site_adp_type
_atom_site_occupancy
_atom_site_symmetry_multiplicity
_atom_site_calc_flag
_atom_site_refinement_flags
O1 O 0.20766(10) 0.83643(10) 0.16063(8) 0.0516(3) Uani 1 1 d .
O2 O -0.16095(9) 0.78012(8) 0.02186(8) 0.0372(2) Uani 1 1 d .
O3 O -0.32778(11) 0.76732(11) -0.22529(10) 0.0595(3) Uani 1 1 d .
O4 O 0.35481(16) 0.66158(13) 0.0541(2) 0.1108(8) Uani 1 1 d .
C1 C -0.31516(16) 0.55934(14) 0.06588(13) 0.0492(4) Uani 1 1 d .
H1A H -0.3847 0.5781 0.0874 0.059 Uiso 1 1 calc R
H1B H -0.2917 0.4910 0.0878 0.059 Uiso 1 1 calc R
C2 C -0.21417(14) 0.63480(12) 0.10154(11) 0.0419(3) Uani 1 1 d .
H2 H -0.1826 0.6425 0.1770 0.050 Uiso 1 1 calc R
C3 C -0.12402(13) 0.60398(11) 0.04207(10) 0.0382(3) Uani 1 1 d .
H3 H -0.0566 0.5626 0.0790 0.046 Uiso 1 1 calc R
C4 C -0.09785(12) 0.70111(10) -0.01317(10) 0.0328(3) Uani 1 1 d .
C5 C 0.02927(12) 0.73490(11) -0.00147(10) 0.0342(3) Uani 1 1 d .
H5 H 0.0755 0.7096 0.0663 0.041 Uiso 1 1 calc R
C6 C 0.04573(12) 0.85216(11) 0.00260(11) 0.0381(3) Uani 1 1 d .
H6 H -0.0038 0.8842 0.0419 0.046 Uiso 1 1 calc R
C7 C 0.17628(12) 0.86871(11) 0.05501(10) 0.0358(3) Uani 1 1 d .
C8 C 0.32711(16) 0.87360(16) 0.19985(13) 0.0565(5) Uani 1 1 d .
H8 H 0.3558 0.8675 0.2757 0.068 Uiso 1 1 calc R
C9 C 0.41144(16) 0.82101(16) 0.14336(17) 0.0613(5) Uani 1 1 d .
H9 H 0.4812 0.7899 0.1907 0.074 Uiso 1 1 calc R
C10 C 0.32359(15) 0.98290(14) 0.16399(13) 0.0508(4) Uani 1 1 d .
H10 H 0.2985 1.0325 0.2082 0.061 Uiso 1 1 calc R
C11 C 0.24122(13) 0.96993(12) 0.05362(12) 0.0425(3) Uani 1 1 d .
H11 H 0.1940 1.0281 0.0214 0.051 Uiso 1 1 calc R
C12 C 0.25212(12) 0.81648(11) -0.01128(11) 0.0382(3) Uani 1 1 d .
C13 C 0.16933(14) 0.77517(12) -0.11107(11) 0.0427(3) Uani 1 1 d .
H13 H 0.2138 0.7492 -0.1580 0.051 Uiso 1 1 calc R
C14 C 0.08663(16) 0.85800(13) -0.16195(12) 0.0509(4) Uani 1 1 d .
H14 H 0.0820 0.8813 -0.2287 0.061 Uiso 1 1 calc R
C15 C 0.02166(15) 0.89490(12) -0.10509(13) 0.0484(4) Uani 1 1 d .
H15 H -0.0354 0.9441 -0.1297 0.058 Uiso 1 1 calc R
C16 C 0.08924(13) 0.69139(11) -0.08327(11) 0.0381(3) Uani 1 1 d .
H16 H 0.1401 0.6352 -0.0509 0.046 Uiso 1 1 calc R
C17 C 0.00611(15) 0.65391(13) -0.18259(12) 0.0461(4) Uani 1 1 d .
H17 H 0.0392 0.6378 -0.2365 0.055 Uiso 1 1 calc R
C18 C -0.10945(14) 0.64148(13) -0.20112(11) 0.0444(3) Uani 1 1 d .
H18 H -0.1522 0.6214 -0.2674 0.053 Uiso 1 1 calc R
C19 C -0.17396(13) 0.65807(11) -0.12115(10) 0.0372(3) Uani 1 1 d .
C20 C -0.26097(13) 0.73116(12) 0.04120(12) 0.0398(3) Uani 1 1 d .
H20 H -0.3021 0.7745 0.0795 0.048 Uiso 1 1 calc R
C21 C -0.34685(13) 0.69108(12) -0.06408(12) 0.0429(3) Uani 1 1 d .
H21 H -0.4288 0.7143 -0.0775 0.051 Uiso 1 1 calc R
C22 C -0.28894(13) 0.71512(12) -0.14956(11) 0.0417(3) Uani 1 1 d .
C23 C -0.33068(14) 0.57577(13) -0.05041(12) 0.0447(3) Uani 1 1 d .
H23 H -0.3918 0.5346 -0.0971 0.054 Uiso 1 1 calc R
C24 C -0.20400(14) 0.56306(11) -0.06277(11) 0.0407(3) Uani 1 1 d .
H24 H -0.1836 0.4970 -0.0859 0.049 Uiso 1 1 calc R
C25 C 0.32066(13) 0.91831(13) -0.00728(12) 0.0433(3) Uani 1 1 d .
H25 H 0.3222 0.9484 -0.0740 0.052 Uiso 1 1 calc R
C26 C 0.44062(14) 0.90817(15) 0.07691(15) 0.0531(4) Uani 1 1 d .
H26 H 0.5100 0.8979 0.0507 0.064 Uiso 1 1 calc R
C27 C 0.44467(16) 1.00037(16) 0.14626(15) 0.0562(4) Uani 1 1 d .
H27A H 0.5081 0.9969 0.2101 0.067 Uiso 1 1 calc R
H27B H 0.4491 1.0631 0.1102 0.067 Uiso 1 1 calc R
C28 C 0.34094(15) 0.75049(15) 0.06092(18) 0.0592(5) Uani 1 1 d .

loop_
_atom_site_aniso_label
_atom_site_aniso_U_11
_atom_site_aniso_U_22
_atom_site_aniso_U_33
_atom_site_aniso_U_23
_atom_site_aniso_U_13
_atom_site_aniso_U_12
O1 0.0503(7) 0.0731(8) 0.0300(5) 0.0017(5) 0.0082(4) -0.0214(6)
O2 0.0330(5) 0.0396(5) 0.0409(5) -0.0046(4) 0.0131(4) -0.0003(4)
O3 0.0445(6) 0.0772(9) 0.0497(7) 0.0225(6) 0.0008(5) -0.0031(6)
O4 0.0690(10) 0.0538(9) 0.174(2) -0.0142(11) -0.0274(12) 0.0179(8)
C1 0.0553(9) 0.0526(9) 0.0440(8) 0.0024(6) 0.0206(7) -0.0090(7)
C2 0.0467(8) 0.0504(8) 0.0308(6) 0.0010(5) 0.0143(5) -0.0031(6)
C3 0.0426(7) 0.0404(7) 0.0314(6) 0.0029(5) 0.0097(5) 0.0026(6)
C4 0.0332(6) 0.0372(6) 0.0273(5) -0.0014(4) 0.0071(4) 0.0022(5)
C5 0.0321(6) 0.0422(7) 0.0279(6) -0.0015(5) 0.0076(5) 0.0017(5)
C6 0.0316(6) 0.0427(7) 0.0412(7) -0.0085(5) 0.0120(5) 0.0003(5)
C7 0.0348(7) 0.0445(7) 0.0293(6) -0.0021(5) 0.0106(5) -0.0017(5)
C8 0.0512(9) 0.0766(12) 0.0353(7) 0.0058(7) 0.0006(6) -0.0204(8)
C9 0.0373(8) 0.0614(11) 0.0721(12) 0.0099(9) -0.0079(8) -0.0008(7)
C10 0.0465(9) 0.0638(10) 0.0432(8) -0.0114(7) 0.0141(6) -0.0156(7)
C11 0.0390(7) 0.0440(8) 0.0445(8) -0.0028(6) 0.0112(6) -0.0031(6)
C12 0.0326(7) 0.0439(7) 0.0402(7) -0.0014(5) 0.0137(5) 0.0012(5)
C13 0.0433(8) 0.0529(8) 0.0368(7) -0.0089(6) 0.0192(6) -0.0033(6)
C14 0.0589(10) 0.0570(10) 0.0322(7) 0.0068(6) 0.0044(6) -0.0093(8)
C15 0.0429(8) 0.0433(8) 0.0502(8) 0.0050(6) -0.0025(6) 0.0024(6)
C16 0.0371(7) 0.0412(7) 0.0377(7) -0.0051(5) 0.0127(5) 0.0037(5)
C17 0.0501(9) 0.0546(9) 0.0378(7) -0.0128(6) 0.0188(6) -0.0042(7)
C18 0.0501(8) 0.0547(9) 0.0286(6) -0.0067(6) 0.0111(6) -0.0074(7)
C19 0.0381(7) 0.0446(7) 0.0278(6) -0.0020(5) 0.0070(5) -0.0038(6)
C20 0.0348(7) 0.0461(8) 0.0412(7) -0.0038(6) 0.0148(5) -0.0009(6)
C21 0.0329(7) 0.0521(9) 0.0425(7) 0.0020(6) 0.0083(5) -0.0026(6)
C22 0.0345(7) 0.0504(8) 0.0358(7) 0.0037(6) 0.0020(5) -0.0069(6)
C23 0.0465(8) 0.0481(8) 0.0401(7) -0.0018(6) 0.0129(6) -0.0130(6)
C24 0.0480(8) 0.0396(7) 0.0352(7) -0.0034(5) 0.0124(6) -0.0052(6)
C25 0.0399(7) 0.0531(9) 0.0395(7) 0.0000(6) 0.0154(6) -0.0057(6)
C26 0.0335(7) 0.0658(11) 0.0611(10) -0.0017(8) 0.0146(7) -0.0058(7)
C27 0.0446(9) 0.0687(11) 0.0543(10) -0.0028(8) 0.0116(7) -0.0167(8)
C28 0.0368(8) 0.0497(9) 0.0839(14) 0.0021(9) 0.0041(8) 0.0063(7)

loop_
_atom_type_symbol
_atom_type_description
_atom_type_scat_dispersion_real
_atom_type_scat_dispersion_imag
_atom_type_scat_source
C C 0.0033 0.0016 'International Tables Vol C Tables 4.2.6.8 and 6.1.1.4'
H H 0.0000 0.0000 'International Tables Vol C Tables 4.2.6.8 and 6.1.1.4'
O O 0.0106 0.0060 'International Tables Vol C Tables 4.2.6.8 and 6.1.1.4'

loop_
_geom_angle_atom_site_label_1
_geom_angle_atom_site_label_2
_geom_angle_atom_site_label_3
_geom_angle
C7 O1 C8 102.82(11)
C20 O2 C4 104.48(10)
C2 C1 C23 95.28(12)
C2 C1 H1A 112.7
C23 C1 H1A 112.7
C2 C1 H1B 112.7
C23 C1 H1B 112.7
H1A C1 H1B 110.2
C1 C2 C20 104.21(13)
C1 C2 C3 104.50(12)
C20 C2 C3 98.64(11)
C1 C2 H2 115.8
C20 C2 H2 115.8
C3 C2 H2 115.8
C2 C3 C4 105.99(11)
C2 C3 C24 102.88(12)
C4 C3 C24 90.70(10)
C2 C3 H3 117.7
C4 C3 H3 117.7
C24 C3 H3 117.7
O2 C4 C5 109.27(11)
O2 C4 C3 105.40(10)
C5 C4 C3 120.54(11)
O2 C4 C19 110.23(10)
C5 C4 C19 119.70(11)
C3 C4 C19 89.81(10)
C4 C5 C16 115.74(11)
C4 C5 C6 113.78(11)
C16 C5 C6 108.46(11)
C4 C5 H5 106.0
C16 C5 H5 106.0
C6 C5 H5 106.0
C15 C6 C7 106.95(12)
C15 C6 C5 110.67(12)
C7 C6 C5 105.02(11)
C15 C6 H6 111.3
C7 C6 H6 111.3
C5 C6 H6 111.3
O1 C7 C6 111.78(11)
O1 C7 C11 106.06(11)
C6 C7 C11 124.03(12)
O1 C7 C12 112.88(12)
C6 C7 C12 109.40(11)
C11 C7 C12 91.11(10)
O1 C8 C10 105.65(15)
O1 C8 C9 110.71(15)
C10 C8 C9 103.92(14)
O1 C8 H8 112.0
C10 C8 H8 112.0
C9 C8 H8 112.0
C28 C9 C26 102.04(16)
C28 C9 C8 109.48(14)
C26 C9 C8 102.11(15)
C28 C9 H9 114.0
C26 C9 H9 114.0
C8 C9 H9 114.0
C27 C10 C8 104.27(16)
C27 C10 C11 103.96(13)
C8 C10 C11 98.66(13)
C27 C10 H10 115.9
C8 C10 H10 115.9
C11 C10 H10 115.9
C10 C11 C7 105.69(13)
C10 C11 C25 103.80(12)
C7 C11 C25 89.52(11)
C10 C11 H11 117.8
C7 C11 H11 117.8
C25 C11 H11 117.8
C28 C12 C13 121.43(14)
C28 C12 C25 102.72(13)
C13 C12 C25 122.77(13)
C28 C12 C7 107.35(13)
C13 C12 C7 108.92(11)
C25 C12 C7 88.00(11)
C14 C13 C12 108.30(13)
C14 C13 C16 105.66(12)
C12 C13 C16 109.37(12)
C14 C13 H13 111.1
C12 C13 H13 111.1
C16 C13 H13 111.1
C15 C14 C13 114.81(14)
C15 C14 H14 122.6
C13 C14 H14 122.6
C14 C15 C6 115.20(14)
C14 C15 H15 122.4
C6 C15 H15 122.4
C17 C16 C5 115.47(12)
C17 C16 C13 108.40(12)
C5 C16 C13 108.49(11)
C17 C16 H16 108.1
C5 C16 H16 108.1
C13 C16 H16 108.1
C18 C17 C16 126.56(13)
C18 C17 H17 116.7
C16 C17 H17 116.7
C17 C18 C19 123.08(13)
C17 C18 H18 118.5
C19 C18 H18 118.5
C18 C19 C22 119.50(12)
C18 C19 C24 117.68(13)
C22 C19 C24 102.80(12)
C18 C19 C4 115.81(12)
C22 C19 C4 107.19(11)
C24 C19 C4 89.19(10)
O2 C20 C2 106.20(12)
O2 C20 C21 110.57(11)
C2 C20 C21 103.76(12)
O2 C20 H20 112.0
C2 C20 H20 112.0
C21 C20 H20 112.0
C22 C21 C23 103.40(13)
C22 C21 C20 106.81(11)
C23 C21 C20 101.49(12)
C22 C21 H21 114.6
C23 C21 H21 114.6
C20 C21 H21 114.6
O3 C22 C19 127.54(15)
O3 C22 C21 127.34(15)
C19 C22 C21 105.11(12)
C1 C23 C21 103.77(13)
C1 C23 C24 103.77(13)
C21 C23 C24 100.71(12)
C1 C23 H23 115.6
C21 C23 H23 115.6
C24 C23 H23 115.6
C23 C24 C3 103.31(12)
C23 C24 C19 108.44(12)
C3 C24 C19 90.19(10)
C23 C24 H24 117.0
C3 C24 H24 117.0
C19 C24 H24 117.0
C26 C25 C11 102.51(13)
C26 C25 C12 107.92(13)
C11 C25 C12 91.26(11)
C26 C25 H25 117.1
C11 C25 H25 117.1
C12 C25 H25 117.1
C27 C26 C9 103.11(15)
C27 C26 C25 104.02(14)
C9 C26 C25 100.38(12)
C27 C26 H26 115.8
C9 C26 H26 115.8
C25 C26 H26 115.8
C10 C27 C26 95.44(13)
C10 C27 H27A 112.7
C26 C27 H27A 112.7
C10 C27 H27B 112.7
C26 C27 H27B 112.7
H27A C27 H27B 110.1
O4 C28 C12 127.79(19)
O4 C28 C9 127.37(18)
C12 C28 C9 104.82(15)

loop_
_geom_bond_atom_site_label_1
_geom_bond_atom_site_label_2
_geom_bond_distance
O1 C7 1.4226(17)
O1 C8 1.4459(19)
O2 C20 1.4265(17)
O2 C4 1.4337(16)
O3 C22 1.2080(18)
O4 C28 1.198(2)
C1 C2 1.527(2)
C1 C23 1.528(2)
C1 H1A 0.9700
C1 H1B 0.9700
C2 C20 1.532(2)
C2 C3 1.541(2)
C2 H2 0.9800
C3 C4 1.556(2)
C3 C24 1.557(2)
C3 H3 0.9800
C4 C5 1.5271(19)
C4 C19 1.5826(18)
C5 C16 1.5611(18)
C5 C6 1.567(2)
C5 H5 0.9800
C6 C15 1.499(2)
C6 C7 1.5202(19)
C6 H6 0.9800
C7 C11 1.548(2)
C7 C12 1.5760(19)
C8 C10 1.525(3)
C8 C9 1.563(3)
C8 H8 0.9800
C9 C28 1.510(3)
C9 C26 1.551(3)
C9 H9 0.9800
C10 C27 1.522(2)
C10 C11 1.538(2)
C10 H10 0.9800
C11 C25 1.553(2)
C11 H11 0.9800
C12 C28 1.497(2)
C12 C13 1.523(2)
C12 C25 1.567(2)
C13 C14 1.502(2)
C13 C16 1.565(2)
C13 H13 0.9800
C14 C15 1.308(3)
C14 H14 0.9300
C15 H15 0.9300
C16 C17 1.502(2)
C16 H16 0.9800
C17 C18 1.323(2)
C17 H17 0.9300
C18 C19 1.483(2)
C18 H18 0.9300
C19 C22 1.505(2)
C19 C24 1.572(2)
C20 C21 1.584(2)
C20 H20 0.9800
C21 C22 1.512(2)
C21 C23 1.547(2)
C21 H21 0.9800
C23 C24 1.551(2)
C23 H23 0.9800
C24 H24 0.9800
C25 C26 1.553(2)
C25 H25 0.9800
C26 C27 1.527(3)
C26 H26 0.9800
C27 H27A 0.9700
C27 H27B 0.9700
